data_4117295
loop_
_publ_author_name
'Zhenjie Zhang'
'Linping Zhang'
'Lukasz Wojtas'
'Patrick Nugent'
'Mohamed Eddaoudi'
'Michael J. Zaworotko'

_publ_section_title
;
 Templated Synthesis, Postsynthetic Metal Exchange, and Properties of a
 Porphyrin-Encapsulating Metal-Organic Material
;
_journal_name_full 'Journal of the American Chemical Society'
_journal_page_first 924
_journal_page_last 927
_journal_paper_doi 10.1021/ja209643b
_journal_volume 134
_journal_year 2012
_chemical_formula_sum 'C134 H125 Cd7 Cl5 N18 O40.5'
_chemical_formula_weight 3599.57
_chemical_name_systematic
;
 ?
;
_space_group_IT_number 85
_symmetry_cell_setting tetragonal
_symmetry_space_group_name_Hall '-P 4a'
_symmetry_space_group_name_H-M 'P 4/n :2'
_atom_sites_solution_hydrogens geom
_atom_sites_solution_primary direct
_atom_sites_solution_secondary difmap
_audit_creation_method SHELXL-97
_cell_angle_alpha 90.00
_cell_angle_beta 90.00
_cell_angle_gamma 90.00
_cell_formula_units_Z 2
_cell_length_a 28.9318(4)
_cell_length_b 28.9318(4)
_cell_length_c 10.3646(3)
_cell_measurement_temperature 100(2)
_cell_volume 8675.7(3)
_computing_cell_refinement 'APEX2 (Bruker, 2010); SAINT (Bruker, 2009)'
_computing_data_collection 'APEX2 (Bruker, 2010)'
_computing_data_reduction 'SAINT (Bruker, 2009);XPREP(Sheldrick,2008)'
_computing_publication_material 'APEX2 (Bruker, 2010)'
_computing_structure_refinement 'SHELXL-97 (Sheldrick, 2008)'
_computing_structure_solution 'SHELXS-97 (Sheldrick, 2008)'
_diffrn_ambient_temperature 100(2)
_diffrn_measured_fraction_theta_full 0.958
_diffrn_measured_fraction_theta_max 0.958
_diffrn_measurement_device_type 'BRUKER SMART APEXII CCD'
_diffrn_measurement_method 'omega scans'
_diffrn_radiation_monochromator graphite
_diffrn_radiation_source 'fine-focus sealed tube'
_diffrn_radiation_type CuK\a
_diffrn_radiation_wavelength 1.54178
_diffrn_reflns_av_R_equivalents 0.0625
_diffrn_reflns_av_sigmaI/netI 0.0539
_diffrn_reflns_limit_h_max 29
_diffrn_reflns_limit_h_min -33
_diffrn_reflns_limit_k_max 34
_diffrn_reflns_limit_k_min -26
_diffrn_reflns_limit_l_max 12
_diffrn_reflns_limit_l_min -11
_diffrn_reflns_number 33722
_diffrn_reflns_theta_full 67.55
_diffrn_reflns_theta_max 67.55
_diffrn_reflns_theta_min 4.27
_exptl_absorpt_coefficient_mu 8.051
_exptl_absorpt_correction_T_max 0.4998
_exptl_absorpt_correction_T_min 0.1075
_exptl_absorpt_correction_type multi-scan
_exptl_absorpt_process_details 'SADABS; (Sheldrick, 2003)'
_exptl_crystal_colour black
_exptl_crystal_density_diffrn 1.378
_exptl_crystal_description rod
_exptl_crystal_F_000 3600
_exptl_crystal_size_max 0.50
_exptl_crystal_size_mid 0.10
_exptl_crystal_size_min 0.10
_refine_diff_density_max 1.264
_refine_diff_density_min -1.220
_refine_diff_density_rms 0.153
_refine_ls_extinction_method none
_refine_ls_goodness_of_fit_ref 1.097
_refine_ls_hydrogen_treatment constr
_refine_ls_matrix_type full
_refine_ls_number_parameters 482
_refine_ls_number_reflns 7518
_refine_ls_number_restraints 45
_refine_ls_restrained_S_all 1.096
_refine_ls_R_factor_all 0.0787
_refine_ls_R_factor_gt 0.0640
_refine_ls_shift/su_max 0.000
_refine_ls_shift/su_mean 0.000
_refine_ls_structure_factor_coef Fsqd
_refine_ls_weighting_details 'calc w=1/[\s^2^(Fo^2^)+(0.0655P)^2^+80.0000P] where P=(Fo^2^+2Fc^2^)/3'
_refine_ls_weighting_scheme calc
_refine_ls_wR_factor_gt 0.1574
_refine_ls_wR_factor_ref 0.1648
_reflns_number_gt 6150
_reflns_number_total 7518
_reflns_threshold_expression >2sigma(I)
_cod_data_source_file ja209643b_si_002.cif
_cod_data_source_block porph@MOM-10
_cod_original_sg_symbol_H-M 'P 4/n'
_cod_original_formula_sum 'C134 H125 Cd7 Cl5 N18 O40.50'
_cod_database_code 4117295

loop_
_symmetry_equiv_pos_as_xyz
'x, y, z'
'-y+1/2, x, z'
'-x+1/2, -y+1/2, z'
'y, -x+1/2, z'
'-x, -y, -z'
'y-1/2, -x, -z'
'x-1/2, y-1/2, -z'
'-y, x-1/2, -z'

loop_
_atom_site_label
_atom_site_type_symbol
_atom_site_fract_x
_atom_site_fract_y
_atom_site_fract_z
_atom_site_U_iso_or_equiv
_atom_site_adp_type
_atom_site_occupancy
_atom_site_symmetry_multiplicity
_atom_site_calc_flag
_atom_site_refinement_flags
_atom_site_disorder_assembly
_atom_site_disorder_group
Cd1 Cd 0.488420(16) 0.094506(16) -0.23176(5) 0.01562(15) Uani 1 1 d . . .
Cd2 Cd 0.5000 0.0000 0.0000 0.01183(17) Uani 1 2 d S . .
Cd3 Cd 0.2500 0.2500 0.25983(11) 0.0199(2) Uani 1 4 d S . .
Cl1 Cl 0.45994(7) 0.01083(6) -0.22063(19) 0.0311(5) Uani 1 1 d . . .
Cl2 Cl 0.2500 0.2500 0.0227(5) 0.0427(11) Uani 1 4 d S . .
C1 C 0.5488(2) 0.4138(2) 0.1611(7) 0.0156(15) Uani 1 1 d . . .
C2 C 0.5407(2) 0.3632(2) 0.1897(7) 0.0178(15) Uani 1 1 d . . .
C3 C 0.5661(3) 0.3402(2) 0.2827(7) 0.0210(16) Uani 1 1 d . . .
H3 H 0.5895 0.3563 0.3290 0.025 Uiso 1 1 calc R . .
C4 C 0.5578(3) 0.2941(3) 0.3089(8) 0.0258(18) Uani 1 1 d . . .
H4 H 0.5756 0.2788 0.3730 0.031 Uiso 1 1 calc R . .
C5 C 0.5237(2) 0.2698(2) 0.2426(7) 0.0175(15) Uani 1 1 d . . .
C6 C 0.4985(3) 0.2934(2) 0.1505(8) 0.0241(17) Uani 1 1 d . . .
H6 H 0.4753 0.2774 0.1032 0.029 Uiso 1 1 calc R . .
C7 C 0.5060(3) 0.3396(2) 0.1255(8) 0.0226(17) Uani 1 1 d . . .
H7 H 0.4873 0.3552 0.0642 0.027 Uiso 1 1 calc R . .
C8 C 0.5162(2) 0.2196(2) 0.2640(7) 0.0176(15) Uani 1 1 d . . .
C9 C 0.5084(2) 0.1907(2) 0.1580(7) 0.0202(16) Uani 1 1 d . . .
H9 H 0.5081 0.2037 0.0738 0.024 Uiso 1 1 calc R . .
C10 C 0.5013(2) 0.1439(2) 0.1723(7) 0.0151(14) Uani 1 1 d . . .
C11 C 0.5013(2) 0.1250(2) 0.2952(7) 0.0152(15) Uani 1 1 d . . .
H11 H 0.4974 0.0926 0.3059 0.018 Uiso 1 1 calc R . .
C12 C 0.5071(2) 0.1529(2) 0.4027(7) 0.0138(14) Uani 1 1 d . . .
C13 C 0.5148(2) 0.2005(2) 0.3851(7) 0.0183(15) Uani 1 1 d . . .
H13 H 0.5192 0.2198 0.4583 0.022 Uiso 1 1 calc R . .
C14 C 0.5015(2) 0.1330(2) 0.5356(7) 0.0173(15) Uani 1 1 d . . .
C15 C 0.4929(2) 0.1142(2) 0.0548(7) 0.0173(15) Uani 1 1 d . . .
C16 C 0.2729(3) 0.1454(2) 0.3539(8) 0.0237(17) Uani 1 1 d . . .
C17 C 0.2513(3) 0.1010(2) 0.3698(9) 0.0264(19) Uani 1 1 d . . .
H17 H 0.2666 0.0721 0.3783 0.032 Uiso 1 1 calc R . .
C18 C 0.2049(2) 0.1082(2) 0.3703(9) 0.0267(19) Uani 1 1 d . . .
H18 H 0.1817 0.0853 0.3808 0.032 Uiso 1 1 calc R . .
C19 C 0.1974(2) 0.1569(2) 0.3520(9) 0.0243(18) Uani 1 1 d . . .
C20 C 0.1544(2) 0.1793(2) 0.3567(8) 0.0216(17) Uani 1 1 d . . .
C21 C 0.0540(3) 0.1180(3) 0.5106(9) 0.0317(19) Uani 1 1 d . . .
H21 H 0.0387 0.1170 0.5917 0.038 Uiso 1 1 calc R . .
C22 C 0.0905(3) 0.1473(3) 0.4924(8) 0.0311(19) Uani 1 1 d . . .
H22 H 0.1001 0.1672 0.5602 0.037 Uiso 1 1 calc R . .
C23 C 0.1136(2) 0.1480(2) 0.3744(8) 0.0217(17) Uani 1 1 d . . .
C24 C 0.0982(3) 0.1197(3) 0.2779(8) 0.0248(17) Uani 1 1 d . . .
H24 H 0.1132 0.1195 0.1963 0.030 Uiso 1 1 calc R . .
C25 C 0.0605(2) 0.0910(3) 0.3001(8) 0.0244(17) Uani 1 1 d . . .
H25 H 0.0494 0.0716 0.2330 0.029 Uiso 1 1 calc R . .
C26 C 0.0006(3) 0.0586(3) 0.4377(8) 0.0279(19) Uani 1 1 d . . .
H26A H 0.0008 0.0340 0.3728 0.042 Uiso 1 1 calc R . .
H26B H -0.0286 0.0757 0.4322 0.042 Uiso 1 1 calc R . .
H26C H 0.0036 0.0450 0.5239 0.042 Uiso 1 1 calc R . .
N1 N 0.23924(19) 0.17827(19) 0.3413(7) 0.0208(14) Uani 1 1 d . . .
N2 N 0.0398(2) 0.0906(2) 0.4139(7) 0.0233(14) Uani 1 1 d . . .
O1 O 0.57955(18) 0.43390(16) 0.2233(5) 0.0242(12) Uani 1 1 d . . .
O2 O 0.52217(18) 0.43161(17) 0.0789(5) 0.0260(12) Uani 1 1 d . . .
O3 O 0.49884(18) 0.13390(16) -0.0519(5) 0.0223(11) Uani 1 1 d . . .
O4 O 0.48114(17) 0.07312(15) 0.0710(5) 0.0210(11) Uani 1 1 d . . .
O5 O 0.4094(2) 0.1148(2) -0.2094(7) 0.0478(18) Uani 1 1 d . . .
O6 O 0.5066(2) 0.15875(17) 0.6320(5) 0.0274(13) Uani 1 1 d . . .
O7 O 0.49095(18) 0.09061(16) 0.5446(5) 0.0226(11) Uani 1 1 d . . .
O31 O 0.3886(3) 0.1650(3) 0.0100(9) 0.069(2) Uani 1 1 d D . .
C31 C 0.3788(4) 0.2067(3) 0.0216(12) 0.064(3) Uani 1 1 d D . .
H31 H 0.3591 0.2147 0.0914 0.077 Uiso 1 1 calc R . .
C32 C 0.3767(5) 0.2874(4) -0.0343(17) 0.099(6) Uani 1 1 d D . .
H32A H 0.3580 0.2964 -0.1092 0.149 Uiso 1 1 calc R . .
H32B H 0.4035 0.3079 -0.0274 0.149 Uiso 1 1 calc R . .
H32C H 0.3580 0.2899 0.0442 0.149 Uiso 1 1 calc R . .
C33 C 0.4267(6) 0.2319(6) -0.1535(16) 0.129(7) Uani 1 1 d D . .
H33A H 0.4134 0.2117 -0.2196 0.193 Uiso 1 1 calc R . .
H33B H 0.4543 0.2173 -0.1170 0.193 Uiso 1 1 calc R . .
H33C H 0.4352 0.2616 -0.1924 0.193 Uiso 1 1 calc R . .
N31 N 0.3923(4) 0.2397(3) -0.0500(11) 0.073(3) Uani 1 1 d D . .
O41 O 0.0332(5) 0.1548(4) 0.7942(13) 0.084(4) Uiso 0.75 1 d PD A 1
O42 O 0.0739(14) 0.1718(13) 0.791(4) 0.085(11) Uiso 0.25 1 d P A 1
N41 N -0.0417(9) 0.1556(10) 0.741(3) 0.153(14) Uiso 0.50 1 d PD A 1
C41 C -0.0065(7) 0.1428(9) 0.814(3) 0.092(9) Uiso 0.50 1 d PD A 1
H41 H -0.0125 0.1232 0.8853 0.111 Uiso 0.50 1 calc PR A 1
C42 C -0.0873(9) 0.1381(17) 0.763(5) 0.21(3) Uiso 0.50 1 d PD A 1
H42A H -0.1087 0.1521 0.7008 0.312 Uiso 0.50 1 calc PR A 1
H42B H -0.0971 0.1457 0.8506 0.312 Uiso 0.50 1 calc PR A 1
H42C H -0.0873 0.1044 0.7515 0.312 Uiso 0.50 1 calc PR A 1
C43 C -0.0346(16) 0.1866(16) 0.634(4) 0.22(3) Uiso 0.50 1 d PD A 1
H43A H -0.0641 0.1922 0.5905 0.325 Uiso 0.50 1 calc PR A 1
H43B H -0.0127 0.1728 0.5732 0.325 Uiso 0.50 1 calc PR A 1
H43C H -0.0221 0.2159 0.6661 0.325 Uiso 0.50 1 calc PR A 1
O51A O -0.1957(16) 0.1364(14) 0.842(4) 0.124(17) Uiso 0.25 1 d PD B 2
O51B O -0.191(2) 0.1384(17) 0.658(5) 0.19(3) Uiso 0.25 1 d PD B 2
N51 N -0.1226(9) 0.1224(10) 0.749(2) 0.124(11) Uiso 0.50 1 d PD B 2
C51 C -0.1673(9) 0.1316(8) 0.754(4) 0.140(15) Uiso 0.50 1 d PD B 2
C52 C -0.0960(11) 0.1140(13) 0.864(3) 0.118(12) Uiso 0.50 1 d PD B 2
H52A H -0.0635 0.1095 0.8407 0.177 Uiso 0.50 1 calc PR B 2
H52B H -0.1077 0.0863 0.9071 0.177 Uiso 0.50 1 calc PR B 2
H52C H -0.0988 0.1406 0.9218 0.177 Uiso 0.50 1 calc PR B 2
C53 C -0.0989(12) 0.1187(13) 0.627(3) 0.136(15) Uiso 0.50 1 d PD B 2
H53A H -0.0658 0.1137 0.6422 0.204 Uiso 0.50 1 calc PR B 2
H53B H -0.1033 0.1473 0.5775 0.204 Uiso 0.50 1 calc PR B 2
H53C H -0.1115 0.0926 0.5781 0.204 Uiso 0.50 1 calc PR B 2
O71 O 0.1737(9) 0.1604(10) 0.681(3) 0.060(8) Uiso 0.25 1 d PD C 2
C71 C 0.2140(10) 0.1729(9) 0.665(5) 0.055(11) Uiso 0.25 1 d PD C 2
N71 N 0.2297(8) 0.2156(9) 0.673(4) 0.050 Uiso 0.25 1 d PD C 2
C76 C 0.2253(12) 0.2225(8) 0.644(5) 0.050 Uiso 0.25 1 d P C 2
C75 C 0.2458(11) 0.1982(11) 0.674(5) 0.050 Uiso 0.25 1 d P C 2
O81 O -0.2823(13) 0.0393(16) 1.190(5) 0.127(17) Uiso 0.25 1 d PD D 3
N81 N -0.2285(10) 0.0908(10) 1.101(3) 0.084(14) Uiso 0.25 1 d PD D 3
C81 C -0.2425(12) 0.0566(10) 1.175(3) 0.053(11) Uiso 0.25 1 d PD D 3
H81 H -0.2189 0.0426 1.2249 0.064 Uiso 0.25 1 calc PR D 3
C82 C -0.1816(10) 0.1075(15) 1.100(5) 0.072(14) Uiso 0.25 1 d PD D 3
H82A H -0.1792 0.1337 1.0409 0.108 Uiso 0.25 1 calc PR D 3
H82B H -0.1609 0.0827 1.0718 0.108 Uiso 0.25 1 calc PR D 3
H82C H -0.1729 0.1174 1.1873 0.108 Uiso 0.25 1 calc PR D 3
C83 C -0.2615(12) 0.1148(14) 1.019(4) 0.063(12) Uiso 0.25 1 d PD D 3
H83A H -0.2458 0.1398 0.9731 0.095 Uiso 0.25 1 calc PR D 3
H83B H -0.2863 0.1278 1.0728 0.095 Uiso 0.25 1 calc PR D 3
H83C H -0.2747 0.0930 0.9572 0.095 Uiso 0.25 1 calc PR D 3
O85 O -0.179(2) 0.094(2) 1.183(8) 0.07(2) Uiso 0.13 1 d P E 4

loop_
_atom_site_aniso_label
_atom_site_aniso_U_11
_atom_site_aniso_U_22
_atom_site_aniso_U_33
_atom_site_aniso_U_23
_atom_site_aniso_U_13
_atom_site_aniso_U_12
Cd1 0.0203(3) 0.0159(2) 0.0107(3) 0.0012(2) 0.0012(2) 0.00437(18)
Cd2 0.0137(3) 0.0105(3) 0.0113(4) 0.0006(3) 0.0035(3) 0.0011(2)
Cd3 0.0152(3) 0.0152(3) 0.0294(6) 0.000 0.000 0.000
Cl1 0.0457(11) 0.0270(9) 0.0206(10) 0.0074(8) -0.0103(9) -0.0112(8)
Cl2 0.0473(15) 0.0473(15) 0.033(3) 0.000 0.000 0.000
C1 0.025(4) 0.012(3) 0.010(4) -0.003(3) 0.002(3) 0.001(3)
C2 0.024(4) 0.013(3) 0.016(4) 0.000(3) 0.005(3) -0.002(3)
C3 0.027(4) 0.019(4) 0.017(4) 0.000(3) -0.007(3) -0.003(3)
C4 0.034(4) 0.024(4) 0.019(4) 0.007(3) -0.015(4) 0.002(3)
C5 0.027(4) 0.014(3) 0.012(4) 0.001(3) -0.002(3) 0.000(3)
C6 0.033(4) 0.014(3) 0.026(5) 0.001(3) -0.014(4) -0.003(3)
C7 0.033(4) 0.011(3) 0.024(4) -0.001(3) -0.011(3) -0.001(3)
C8 0.020(3) 0.016(3) 0.017(4) 0.001(3) -0.001(3) 0.001(3)
C9 0.027(4) 0.020(4) 0.014(4) 0.007(3) 0.003(3) 0.003(3)
C10 0.019(3) 0.010(3) 0.016(4) 0.002(3) 0.005(3) 0.004(3)
C11 0.018(3) 0.009(3) 0.019(4) 0.002(3) 0.003(3) 0.005(2)
C12 0.018(3) 0.011(3) 0.013(4) 0.003(3) 0.002(3) 0.001(2)
C13 0.024(4) 0.014(3) 0.017(4) -0.006(3) -0.004(3) 0.002(3)
C14 0.013(3) 0.024(4) 0.014(4) 0.003(3) -0.003(3) 0.004(3)
C15 0.017(3) 0.020(4) 0.015(4) 0.003(3) 0.000(3) 0.006(3)
C16 0.021(4) 0.014(3) 0.036(5) 0.000(3) -0.002(3) 0.000(3)
C17 0.023(4) 0.011(3) 0.045(5) 0.003(3) -0.006(4) -0.001(3)
C18 0.018(4) 0.013(3) 0.049(6) 0.001(4) 0.003(4) -0.002(3)
C19 0.019(4) 0.016(4) 0.038(5) -0.005(3) 0.002(3) -0.004(3)
C20 0.015(3) 0.019(4) 0.031(5) -0.004(3) 0.001(3) -0.001(3)
C21 0.035(5) 0.039(5) 0.022(5) -0.004(4) -0.005(4) -0.011(4)
C22 0.034(4) 0.033(4) 0.026(5) -0.010(4) -0.003(4) -0.013(3)
C23 0.012(3) 0.012(3) 0.041(5) 0.002(3) -0.006(3) 0.001(3)
C24 0.021(4) 0.023(4) 0.030(5) -0.004(3) 0.002(3) 0.000(3)
C25 0.021(4) 0.026(4) 0.026(5) -0.006(3) -0.001(3) -0.005(3)
C26 0.023(4) 0.030(4) 0.031(5) 0.015(4) -0.012(4) -0.017(3)
N1 0.015(3) 0.011(3) 0.037(4) 0.000(3) 0.003(3) -0.001(2)
N2 0.021(3) 0.020(3) 0.028(4) 0.002(3) -0.008(3) -0.008(2)
O1 0.030(3) 0.013(2) 0.030(3) 0.000(2) -0.006(2) -0.002(2)
O2 0.033(3) 0.018(3) 0.027(3) 0.006(2) -0.007(3) -0.001(2)
O3 0.040(3) 0.018(3) 0.009(3) -0.003(2) -0.001(2) -0.001(2)
O4 0.032(3) 0.009(2) 0.022(3) -0.004(2) 0.005(2) 0.0016(19)
O5 0.027(3) 0.065(4) 0.052(5) -0.010(4) -0.004(3) 0.018(3)
O6 0.054(4) 0.016(3) 0.012(3) 0.000(2) 0.000(3) -0.001(2)
O7 0.036(3) 0.018(3) 0.014(3) 0.004(2) 0.001(2) -0.003(2)
O31 0.082(6) 0.053(5) 0.071(6) 0.002(4) 0.011(5) 0.002(4)
C31 0.076(8) 0.041(6) 0.076(9) -0.002(6) 0.009(7) 0.005(6)
C32 0.094(11) 0.059(8) 0.144(16) -0.017(9) -0.029(11) 0.021(7)
C33 0.135(17) 0.140(17) 0.112(16) 0.054(14) -0.001(13) -0.033(13)
N31 0.090(8) 0.056(6) 0.072(8) -0.017(6) -0.012(6) 0.014(6)

loop_
_atom_type_symbol
_atom_type_description
_atom_type_scat_dispersion_real
_atom_type_scat_dispersion_imag
_atom_type_scat_source
C C 0.0181 0.0091 'International Tables Vol C Tables 4.2.6.8 and 6.1.1.4'
H H 0.0000 0.0000 'International Tables Vol C Tables 4.2.6.8 and 6.1.1.4'
Cd Cd 0.1185 4.6533 'International Tables Vol C Tables 4.2.6.8 and 6.1.1.4'
Cl Cl 0.3639 0.7018 'International Tables Vol C Tables 4.2.6.8 and 6.1.1.4'
N N 0.0311 0.0180 'International Tables Vol C Tables 4.2.6.8 and 6.1.1.4'
O O 0.0492 0.0322 'International Tables Vol C Tables 4.2.6.8 and 6.1.1.4'

loop_
_geom_angle_atom_site_label_1
_geom_angle_atom_site_label_2
_geom_angle_atom_site_label_3
_geom_angle
_geom_angle_site_symmetry_1
_geom_angle_site_symmetry_3
O3 Cd1 O1 86.1(2) . 8_655
O3 Cd1 O7 149.82(17) . 1_554
O1 Cd1 O7 89.89(19) 8_655 1_554
O3 Cd1 O5 85.5(2) . .
O1 Cd1 O5 171.5(2) 8_655 .
O7 Cd1 O5 98.1(2) 1_554 .
O3 Cd1 O6 93.85(18) . 1_554
O1 Cd1 O6 87.36(19) 8_655 1_554
O7 Cd1 O6 56.06(17) 1_554 1_554
O5 Cd1 O6 94.4(2) . 1_554
O3 Cd1 Cl1 119.65(14) . .
O1 Cd1 Cl1 97.79(13) 8_655 .
O7 Cd1 Cl1 90.53(13) 1_554 .
O5 Cd1 Cl1 85.35(18) . .
O6 Cd1 Cl1 146.30(13) 1_554 .
O3 Cd1 C14 121.7(2) . 1_554
O1 Cd1 C14 88.53(19) 8_655 1_554
O7 Cd1 C14 28.17(19) 1_554 1_554
O5 Cd1 C14 97.0(2) . 1_554
O6 Cd1 C14 27.89(19) 1_554 1_554
Cl1 Cd1 C14 118.59(16) . 1_554
O2 Cd2 O2 180.0(3) 4 8_655
O2 Cd2 O4 86.39(18) 4 .
O2 Cd2 O4 93.61(18) 8_655 .
O2 Cd2 O4 93.61(18) 4 5_655
O2 Cd2 O4 86.39(18) 8_655 5_655
O4 Cd2 O4 180.0(3) . 5_655
O2 Cd2 Cl1 87.79(15) 4 .
O2 Cd2 Cl1 92.21(15) 8_655 .
O4 Cd2 Cl1 93.74(14) . .
O4 Cd2 Cl1 86.26(14) 5_655 .
O2 Cd2 Cl1 92.21(15) 4 5_655
O2 Cd2 Cl1 87.79(15) 8_655 5_655
O4 Cd2 Cl1 86.26(14) . 5_655
O4 Cd2 Cl1 93.74(14) 5_655 5_655
Cl1 Cd2 Cl1 180.00(12) . 5_655
N1 Cd3 N1 82.00(12) 4 3
N1 Cd3 N1 136.2(3) 4 2
N1 Cd3 N1 82.00(12) 3 2
N1 Cd3 N1 82.00(12) 4 .
N1 Cd3 N1 136.2(3) 3 .
N1 Cd3 N1 82.00(12) 2 .
N1 Cd3 Cl2 111.91(17) 4 .
N1 Cd3 Cl2 111.91(17) 3 .
N1 Cd3 Cl2 111.91(17) 2 .
N1 Cd3 Cl2 111.91(17) . .
Cd1 Cl1 Cd2 90.58(6) . .
O1 C1 O2 126.6(6) . .
O1 C1 C2 117.5(6) . .
O2 C1 C2 115.8(6) . .
C3 C2 C7 118.9(6) . .
C3 C2 C1 121.3(6) . .
C7 C2 C1 119.7(6) . .
C2 C3 C4 120.5(7) . .
C2 C3 H3 119.7 . .
C4 C3 H3 119.7 . .
C3 C4 C5 120.9(7) . .
C3 C4 H4 119.5 . .
C5 C4 H4 119.5 . .
C6 C5 C4 117.7(6) . .
C6 C5 C8 120.6(6) . .
C4 C5 C8 121.6(6) . .
C7 C6 C5 121.7(7) . .
C7 C6 H6 119.2 . .
C5 C6 H6 119.2 . .
C6 C7 C2 120.2(7) . .
C6 C7 H7 119.9 . .
C2 C7 H7 119.9 . .
C13 C8 C9 118.4(6) . .
C13 C8 C5 122.3(6) . .
C9 C8 C5 119.3(6) . .
C10 C9 C8 121.7(7) . .
C10 C9 H9 119.1 . .
C8 C9 H9 119.1 . .
C9 C10 C11 119.2(7) . .
C9 C10 C15 119.8(6) . .
C11 C10 C15 121.0(6) . .
C10 C11 C12 120.5(6) . .
C10 C11 H11 119.8 . .
C12 C11 H11 119.8 . .
C11 C12 C13 119.0(6) . .
C11 C12 C14 120.0(6) . .
C13 C12 C14 120.8(6) . .
C8 C13 C12 121.1(7) . .
C8 C13 H13 119.5 . .
C12 C13 H13 119.5 . .
O6 C14 O7 123.0(7) . .
O6 C14 C12 119.3(6) . .
O7 C14 C12 117.7(6) . .
O6 C14 Cd1 63.1(4) . 1_556
O7 C14 Cd1 59.9(4) . 1_556
C12 C14 Cd1 177.2(5) . 1_556
O4 C15 O3 126.0(7) . .
O4 C15 C10 118.5(6) . .
O3 C15 C10 115.5(6) . .
N1 C16 C20 125.0(6) . 2
N1 C16 C17 108.8(6) . .
C20 C16 C17 126.1(7) 2 .
C18 C17 C16 107.0(6) . .
C18 C17 H17 126.5 . .
C16 C17 H17 126.5 . .
C17 C18 C19 107.4(6) . .
C17 C18 H18 126.3 . .
C19 C18 H18 126.3 . .
N1 C19 C20 125.4(6) . .
N1 C19 C18 108.7(6) . .
C20 C19 C18 125.7(7) . .
C19 C20 C16 128.2(6) . 4
C19 C20 C23 115.0(6) . .
C16 C20 C23 116.8(6) 4 .
N2 C21 C22 120.0(8) . .
N2 C21 H21 120.0 . .
C22 C21 H21 120.0 . .
C21 C22 C23 120.0(8) . .
C21 C22 H22 120.0 . .
C23 C22 H22 120.0 . .
C24 C23 C22 118.5(7) . .
C24 C23 C20 121.9(7) . .
C22 C23 C20 119.6(7) . .
C23 C24 C25 119.5(8) . .
C23 C24 H24 120.3 . .
C25 C24 H24 120.3 . .
N2 C25 C24 120.6(7) . .
N2 C25 H25 119.7 . .
C24 C25 H25 119.7 . .
N2 C26 H26A 109.5 . .
N2 C26 H26B 109.5 . .
H26A C26 H26B 109.5 . .
N2 C26 H26C 109.5 . .
H26A C26 H26C 109.5 . .
H26B C26 H26C 109.5 . .
C19 N1 C16 108.1(6) . .
C19 N1 Cd3 124.6(5) . .
C16 N1 Cd3 125.1(5) . .
C25 N2 C21 121.5(7) . .
C25 N2 C26 120.0(7) . .
C21 N2 C26 118.5(7) . .
C1 O1 Cd1 127.9(4) . 6_665
C1 O2 Cd2 141.8(5) . 2
C15 O3 Cd1 119.4(4) . .
C15 O4 Cd2 140.0(5) . .
C14 O6 Cd1 89.0(4) . 1_556
C14 O7 Cd1 91.9(4) . 1_556
O31 C31 N31 127.0(11) . .
O31 C31 H31 116.5 . .
N31 C31 H31 116.5 . .
N31 C32 H32A 109.5 . .
N31 C32 H32B 109.5 . .
H32A C32 H32B 109.5 . .
N31 C32 H32C 109.5 . .
H32A C32 H32C 109.5 . .
H32B C32 H32C 109.5 . .
N31 C33 H33A 109.5 . .
N31 C33 H33B 109.5 . .
H33A C33 H33B 109.5 . .
N31 C33 H33C 109.5 . .
H33A C33 H33C 109.5 . .
H33B C33 H33C 109.5 . .
C31 N31 C32 123.3(11) . .
C31 N31 C33 121.0(10) . .
C32 N31 C33 115.7(11) . .
C41 O41 O42 170(2) . .
C41 N41 C42 121.4(17) . .
C41 N41 C43 120.3(17) . .
C42 N41 C43 118.3(17) . .
O41 C41 N41 124(2) . .
O41 C41 H41 118.2 . .
N41 C41 H41 118.2 . .
N41 C42 H42A 109.5 . .
N41 C42 H42B 109.5 . .
H42A C42 H42B 109.5 . .
N41 C42 H42C 109.5 . .
H42A C42 H42C 109.5 . .
H42B C42 H42C 109.5 . .
N41 C43 H43A 109.5 . .
N41 C43 H43B 109.5 . .
H43A C43 H43B 109.5 . .
N41 C43 H43C 109.5 . .
H43A C43 H43C 109.5 . .
H43B C43 H43C 109.5 . .
C51 N51 C52 121.4(17) . .
C51 N51 C53 121.2(17) . .
C52 N51 C53 117.4(16) . .
O51B C51 O51A 102(5) . .
O51B C51 N51 123(5) . .
O51A C51 N51 135(4) . .
N51 C52 H52A 109.5 . .
N51 C52 H52B 109.5 . .
H52A C52 H52B 109.5 . .
N51 C52 H52C 109.5 . .
H52A C52 H52C 109.5 . .
H52B C52 H52C 109.5 . .
N51 C53 H53A 109.5 . .
N51 C53 H53B 109.5 . .
H53A C53 H53B 109.5 . .
N51 C53 H53C 109.5 . .
H53A C53 H53C 109.5 . .
H53B C53 H53C 109.5 . .
C81 N81 C82 123.2(18) . .
C81 N81 C83 119.8(17) . .
C82 N81 C83 117.0(16) . .
O81 C81 N81 131(4) . .
O81 C81 H81 114.7 . .
N81 C81 H81 114.7 . .
N81 C82 H82A 109.5 . .
N81 C82 H82B 109.5 . .
H82A C82 H82B 109.5 . .
N81 C82 H82C 109.5 . .
H82A C82 H82C 109.5 . .
H82B C82 H82C 109.5 . .
N81 C83 H83A 109.5 . .
N81 C83 H83B 109.5 . .
H83A C83 H83B 109.5 . .
N81 C83 H83C 109.5 . .
H83A C83 H83C 109.5 . .
H83B C83 H83C 109.5 . .

loop_
_geom_bond_atom_site_label_1
_geom_bond_atom_site_label_2
_geom_bond_distance
_geom_bond_site_symmetry_2
Cd1 O3 2.205(5) .
Cd1 O1 2.290(5) 8_655
Cd1 O7 2.322(5) 1_554
Cd1 O5 2.371(6) .
Cd1 O6 2.392(5) 1_554
Cd1 Cl1 2.5599(18) .
Cd1 C14 2.683(7) 1_554
Cd2 O2 2.235(5) 4
Cd2 O2 2.235(5) 8_655
Cd2 O4 2.305(4) .
Cd2 O4 2.305(4) 5_655
Cd2 Cl1 2.5827(19) .
Cd2 Cl1 2.5827(19) 5_655
Cd3 N1 2.262(6) 4
Cd3 N1 2.262(6) 3
Cd3 N1 2.262(6) 2
Cd3 N1 2.262(6) .
Cd3 Cl2 2.457(5) .
C1 O1 1.244(8) .
C1 O2 1.259(9) .
C1 C2 1.511(9) .
C2 C3 1.383(10) .
C2 C7 1.385(10) .
C3 C4 1.383(10) .
C3 H3 0.9500 .
C4 C5 1.392(10) .
C4 H4 0.9500 .
C5 C6 1.383(10) .
C5 C8 1.486(9) .
C6 C7 1.377(10) .
C6 H6 0.9500 .
C7 H7 0.9500 .
C8 C13 1.371(10) .
C8 C9 1.398(10) .
C9 C10 1.378(10) .
C9 H9 0.9500 .
C10 C11 1.387(10) .
C10 C15 1.511(10) .
C11 C12 1.387(10) .
C11 H11 0.9500 .
C12 C13 1.407(9) .
C12 C14 1.502(10) .
C13 H13 0.9500 .
C14 O6 1.255(9) .
C14 O7 1.267(8) .
C14 Cd1 2.683(7) 1_556
C15 O4 1.248(8) .
C15 O3 1.256(9) .
C16 N1 1.366(9) .
C16 C20 1.406(10) 2
C16 C17 1.439(10) .
C17 C18 1.360(10) .
C17 H17 0.9500 .
C18 C19 1.439(10) .
C18 H18 0.9500 .
C19 N1 1.365(9) .
C19 C20 1.402(10) .
C20 C16 1.406(10) 4
C20 C23 1.500(9) .
C21 N2 1.343(10) .
C21 C22 1.367(11) .
C21 H21 0.9500 .
C22 C23 1.393(12) .
C22 H22 0.9500 .
C23 C24 1.369(11) .
C24 C25 1.389(10) .
C24 H24 0.9500 .
C25 N2 1.323(10) .
C25 H25 0.9500 .
C26 N2 1.485(9) .
C26 H26A 0.9800 .
C26 H26B 0.9800 .
C26 H26C 0.9800 .
O1 Cd1 2.290(5) 6_665
O2 Cd2 2.235(5) 2
O6 Cd1 2.392(5) 1_556
O7 Cd1 2.322(5) 1_556
O31 C31 1.245(10) .
C31 N31 1.271(12) .
C31 H31 0.9500 .
C32 N31 1.461(11) .
C32 H32A 0.9800 .
C32 H32B 0.9800 .
C32 H32C 0.9800 .
C33 N31 1.480(13) .
C33 H33A 0.9800 .
C33 H33B 0.9800 .
C33 H33C 0.9800 .
O41 C41 1.217(17) .
O41 O42 1.28(4) .
N41 C41 1.319(17) .
N41 C42 1.431(17) .
N41 C43 1.440(17) .
C41 H41 0.9500 .
C42 H42A 0.9800 .
C42 H42B 0.9800 .
C42 H42C 0.9800 .
C43 H43A 0.9800 .
C43 H43B 0.9800 .
C43 H43C 0.9800 .
O51A C51 1.234(19) .
O51B C51 1.23(2) .
N51 C51 1.322(16) .
N51 C52 1.440(17) .
N51 C53 1.440(17) .
C52 H52A 0.9800 .
C52 H52B 0.9800 .
C52 H52C 0.9800 .
C53 H53A 0.9800 .
C53 H53B 0.9800 .
C53 H53C 0.9800 .
O71 C71 1.230(18) .
C71 C75 1.18(4) .
C71 N71 1.319(17) .
C71 C76 1.49(4) .
N71 C75 0.69(4) .
N71 C75 1.441(17) 4
N71 C76 1.443(18) 2
N71 N71 1.63(3) 4
N71 N71 1.63(3) 2
N71 C76 1.75(5) 4
C76 C75 0.97(5) .
C76 C75 1.25(4) 4
C76 N71 1.443(18) 4
C76 C76 1.51(5) 2
C76 C76 1.51(5) 4
C76 N71 1.75(5) 2
C75 C76 1.25(4) 2
C75 N71 1.441(17) 2
O81 C81 1.266(19) .
N81 C81 1.311(17) .
N81 C82 1.441(17) .
N81 C83 1.453(17) .
C81 H81 0.9500 .
C82 H82A 0.9800 .
C82 H82B 0.9800 .
C82 H82C 0.9800 .
C83 H83A 0.9800 .
C83 H83B 0.9800 .
C83 H83C 0.9800 .

loop_
_geom_torsion_atom_site_label_1
_geom_torsion_atom_site_label_2
_geom_torsion_atom_site_label_3
_geom_torsion_atom_site_label_4
_geom_torsion
_geom_torsion_site_symmetry_1
_geom_torsion_site_symmetry_4
O3 Cd1 Cl1 Cd2 -30.08(17) . .
O1 Cd1 Cl1 Cd2 59.79(15) 8_655 .
O7 Cd1 Cl1 Cd2 149.75(14) 1_554 .
O5 Cd1 Cl1 Cd2 -112.21(18) . .
O6 Cd1 Cl1 Cd2 156.8(3) 1_554 .
C14 Cd1 Cl1 Cd2 152.38(16) 1_554 .
O2 Cd2 Cl1 Cd1 125.01(15) 4 .
O2 Cd2 Cl1 Cd1 -54.99(15) 8_655 .
O4 Cd2 Cl1 Cd1 38.77(13) . .
O4 Cd2 Cl1 Cd1 -141.23(13) 5_655 .
O1 C1 C2 C3 0.9(10) . .
O2 C1 C2 C3 -176.8(7) . .
O1 C1 C2 C7 178.3(7) . .
O2 C1 C2 C7 0.6(10) . .
C7 C2 C3 C4 1.6(12) . .
C1 C2 C3 C4 179.1(7) . .
C2 C3 C4 C5 -0.1(12) . .
C3 C4 C5 C6 -0.3(12) . .
C3 C4 C5 C8 176.4(7) . .
C4 C5 C6 C7 -0.9(12) . .
C8 C5 C6 C7 -177.6(7) . .
C5 C6 C7 C2 2.5(13) . .
C3 C2 C7 C6 -2.8(12) . .
C1 C2 C7 C6 179.7(7) . .
C6 C5 C8 C13 -138.3(8) . .
C4 C5 C8 C13 45.0(11) . .
C6 C5 C8 C9 39.3(10) . .
C4 C5 C8 C9 -137.4(8) . .
C13 C8 C9 C10 -2.4(11) . .
C5 C8 C9 C10 180.0(6) . .
C8 C9 C10 C11 0.6(11) . .
C8 C9 C10 C15 179.9(6) . .
C9 C10 C11 C12 1.9(10) . .
C15 C10 C11 C12 -177.3(6) . .
C10 C11 C12 C13 -2.6(10) . .
C10 C11 C12 C14 172.7(6) . .
C9 C8 C13 C12 1.7(10) . .
C5 C8 C13 C12 179.3(6) . .
C11 C12 C13 C8 0.7(10) . .
C14 C12 C13 C8 -174.5(6) . .
C11 C12 C14 O6 -179.6(7) . .
C13 C12 C14 O6 -4.4(10) . .
C11 C12 C14 O7 -0.8(9) . .
C13 C12 C14 O7 174.5(6) . .
C9 C10 C15 O4 -171.6(6) . .
C11 C10 C15 O4 7.7(10) . .
C9 C10 C15 O3 8.5(9) . .
C11 C10 C15 O3 -172.2(6) . .
N1 C16 C17 C18 -1.8(10) . .
C20 C16 C17 C18 175.5(9) 2 .
C16 C17 C18 C19 1.2(10) . .
C17 C18 C19 N1 -0.2(10) . .
C17 C18 C19 C20 -174.7(9) . .
N1 C19 C20 C16 -1.3(15) . 4
C18 C19 C20 C16 172.3(9) . 4
N1 C19 C20 C23 -177.5(8) . .
C18 C19 C20 C23 -3.9(13) . .
N2 C21 C22 C23 -1.4(13) . .
C21 C22 C23 C24 1.4(12) . .
C21 C22 C23 C20 -178.3(7) . .
C19 C20 C23 C24 -72.0(10) . .
C16 C20 C23 C24 111.3(9) 4 .
C19 C20 C23 C22 107.7(9) . .
C16 C20 C23 C22 -68.9(10) 4 .
C22 C23 C24 C25 -0.3(11) . .
C20 C23 C24 C25 179.4(7) . .
C23 C24 C25 N2 -0.8(12) . .
C20 C19 N1 C16 173.6(8) . .
C18 C19 N1 C16 -0.9(10) . .
C20 C19 N1 Cd3 -22.6(12) . .
C18 C19 N1 Cd3 162.9(6) . .
C20 C16 N1 C19 -175.7(8) 2 .
C17 C16 N1 C19 1.7(10) . .
C20 C16 N1 Cd3 20.6(12) 2 .
C17 C16 N1 Cd3 -162.1(6) . .
N1 Cd3 N1 C19 30.3(7) 4 .
N1 Cd3 N1 C19 99.8(6) 3 .
N1 Cd3 N1 C19 169.4(5) 2 .
Cl2 Cd3 N1 C19 -80.2(6) . .
N1 Cd3 N1 C16 -168.6(6) 4 .
N1 Cd3 N1 C16 -99.0(7) 3 .
N1 Cd3 N1 C16 -29.5(8) 2 .
Cl2 Cd3 N1 C16 81.0(7) . .
C24 C25 N2 C21 0.8(12) . .
C24 C25 N2 C26 -177.8(7) . .
C22 C21 N2 C25 0.3(12) . .
C22 C21 N2 C26 179.0(8) . .
O2 C1 O1 Cd1 7.9(11) . 6_665
C2 C1 O1 Cd1 -169.5(4) . 6_665
O1 C1 O2 Cd2 -10.4(13) . 2
C2 C1 O2 Cd2 167.1(5) . 2
O4 C15 O3 Cd1 -0.4(9) . .
C10 C15 O3 Cd1 179.5(4) . .
O1 Cd1 O3 C15 -93.2(5) 8_655 .
O7 Cd1 O3 C15 -176.1(4) 1_554 .
O5 Cd1 O3 C15 85.6(5) . .
O6 Cd1 O3 C15 179.8(5) 1_554 .
Cl1 Cd1 O3 C15 3.6(6) . .
C14 Cd1 O3 C15 -179.0(5) 1_554 .
O3 C15 O4 Cd2 48.1(11) . .
C10 C15 O4 Cd2 -131.8(6) . .
O2 Cd2 O4 C15 -162.9(8) 4 .
O2 Cd2 O4 C15 17.1(8) 8_655 .
Cl1 Cd2 O4 C15 -75.4(7) . .
Cl1 Cd2 O4 C15 104.6(7) 5_655 .
O7 C14 O6 Cd1 -0.4(7) . 1_556
C12 C14 O6 Cd1 178.4(5) . 1_556
O6 C14 O7 Cd1 0.4(7) . 1_556
C12 C14 O7 Cd1 -178.4(5) . 1_556
O31 C31 N31 C32 175.8(12) . .
O31 C31 N31 C33 -6.1(19) . .
O42 O41 C41 N41 108(15) . .
C42 N41 C41 O41 176(3) . .
C43 N41 C41 O41 -2(3) . .
C52 N51 C51 O51B -179(3) . .
C53 N51 C51 O51B -2(4) . .
C52 N51 C51 O51A 2(5) . .
C53 N51 C51 O51A 180(2) . .
C82 N81 C81 O81 177(3) . .
C83 N81 C81 O81 0(3) . .
